data_7154404
loop_
_publ_author_name
'Sun, Jing'
'Chen, Liang'
'Gong, Hui'
'Yan, Chao-Guo'

_publ_section_title
;
 Convenient synthesis of functionalized spiro[indoline-3,2'-pyrrolizines]
 or spiro[indoline-3,3'-pyrrolidines] via multicomponent reactions.
;
_journal_issue 21
_journal_name_full 'Organic &amp; biomolecular chemistry'
_journal_page_first 5905
_journal_page_last 5917
_journal_paper_doi 10.1039/c5ob00437c
_journal_volume 13
_journal_year 2015
_chemical_formula_moiety 'C31 H28 Cl2 N2 O6'
_chemical_formula_sum 'C31 H28 Cl2 N2 O6'
_chemical_formula_weight 595.45
_chemical_name_systematic
; 
 ? 
;
_space_group_IT_number 2
_symmetry_cell_setting triclinic
_symmetry_space_group_name_Hall '-P 1'
_symmetry_space_group_name_H-M 'P -1'
_atom_sites_solution_hydrogens geom
_atom_sites_solution_primary direct
_atom_sites_solution_secondary difmap
_audit_block_doi 10.5517/cc13rk5l
_audit_creation_method SHELXL-97
_audit_update_record
;
2014-11-24 deposited with the CCDC.
2015-04-02 downloaded from the CCDC.
;
_cell_angle_alpha 101.756(5)
_cell_angle_beta 108.305(5)
_cell_angle_gamma 110.254(5)
_cell_formula_units_Z 2
_cell_length_a 11.583(2)
_cell_length_b 11.842(2)
_cell_length_c 12.658(2)
_cell_measurement_reflns_used 3373
_cell_measurement_temperature 296(2)
_cell_measurement_theta_max 21.88
_cell_measurement_theta_min 2.68
_cell_volume 1448.2(4)
_computing_cell_refinement 'Bruker SMART'
_computing_data_collection 'Bruker SMART'
_computing_data_reduction 'Bruker SAINT'
_computing_molecular_graphics 'Bruker SHELXTL'
_computing_publication_material 'Bruker SHELXTL'
_computing_structure_refinement 'SHELXL-97 (Sheldrick, 1997)'
_computing_structure_solution 'SHELXS-97 (Sheldrick, 1990)'
_diffrn_ambient_temperature 296(2)
_diffrn_measured_fraction_theta_full 0.980
_diffrn_measured_fraction_theta_max 0.980
_diffrn_measurement_device_type 'CCD area detector'
_diffrn_measurement_method 'phi and omega scans'
_diffrn_radiation_monochromator graphite
_diffrn_radiation_source 'fine-focus sealed tube'
_diffrn_radiation_type MoK\a
_diffrn_radiation_wavelength 0.71073
_diffrn_reflns_av_R_equivalents 0.1064
_diffrn_reflns_av_sigmaI/netI 0.1887
_diffrn_reflns_limit_h_max 14
_diffrn_reflns_limit_h_min -14
_diffrn_reflns_limit_k_max 15
_diffrn_reflns_limit_k_min -15
_diffrn_reflns_limit_l_max 16
_diffrn_reflns_limit_l_min -16
_diffrn_reflns_number 20872
_diffrn_reflns_theta_full 27.52
_diffrn_reflns_theta_max 27.52
_diffrn_reflns_theta_min 1.81
_exptl_absorpt_coefficient_mu 0.271
_exptl_absorpt_correction_T_max 0.952
_exptl_absorpt_correction_T_min 0.931
_exptl_absorpt_correction_type multi-scan
_exptl_absorpt_process_details sadabs
_exptl_crystal_colour colorless
_exptl_crystal_density_diffrn 1.366
_exptl_crystal_density_method 'not measured'
_exptl_crystal_description block
_exptl_crystal_F_000 620
_exptl_crystal_size_max 0.36
_exptl_crystal_size_mid 0.22
_exptl_crystal_size_min 0.18
_refine_diff_density_max 0.250
_refine_diff_density_min -0.317
_refine_diff_density_rms 0.059
_refine_ls_extinction_method none
_refine_ls_goodness_of_fit_ref 0.956
_refine_ls_hydrogen_treatment constr
_refine_ls_matrix_type full
_refine_ls_number_parameters 373
_refine_ls_number_reflns 6536
_refine_ls_number_restraints 0
_refine_ls_restrained_S_all 0.956
_refine_ls_R_factor_all 0.2263
_refine_ls_R_factor_gt 0.0696
_refine_ls_shift/su_max 0.000
_refine_ls_shift/su_mean 0.000
_refine_ls_structure_factor_coef Fsqd
_refine_ls_weighting_details 'calc w=1/[\s^2^(Fo^2^)+(0.0627P)^2^+0.0000P] where P=(Fo^2^+2Fc^2^)/3'
_refine_ls_weighting_scheme calc
_refine_ls_wR_factor_gt 0.1159
_refine_ls_wR_factor_ref 0.1551
_reflns_number_gt 2637
_reflns_number_total 6674
_reflns_threshold_expression >2sigma(I)
_cod_data_source_file c5ob00437c3.cif
_cod_data_source_block 2a
_cod_depositor_comments 'Adding full bibliography for 7154402--7154411.cif.'
_cod_database_code 7154404

loop_
_symmetry_equiv_pos_as_xyz
'x, y, z'
'-x, -y, -z'

loop_
_atom_site_label
_atom_site_type_symbol
_atom_site_fract_x
_atom_site_fract_y
_atom_site_fract_z
_atom_site_U_iso_or_equiv
_atom_site_adp_type
_atom_site_occupancy
_atom_site_symmetry_multiplicity
_atom_site_calc_flag
_atom_site_refinement_flags
C1 C 0.1847(3) 0.5719(4) -0.1010(3) 0.0647(11) Uani 1 1 d .
H1 H 0.1969 0.6185 -0.1507 0.078 Uiso 1 1 calc R
C2 C 0.1422(4) 0.4409(5) -0.1427(4) 0.0834(14) Uani 1 1 d .
H2 H 0.1266 0.4000 -0.2202 0.100 Uiso 1 1 calc R
C3 C 0.1229(4) 0.3706(4) -0.0713(5) 0.0815(14) Uani 1 1 d .
H3 H 0.0952 0.2824 -0.0997 0.098 Uiso 1 1 calc R
C4 C 0.1446(4) 0.4306(5) 0.0413(4) 0.0835(13) Uani 1 1 d .
H4 H 0.1297 0.3832 0.0900 0.100 Uiso 1 1 calc R
C5 C 0.1888(4) 0.5623(4) 0.0839(3) 0.0679(11) Uani 1 1 d .
H5 H 0.2051 0.6027 0.1618 0.082 Uiso 1 1 calc R
C6 C 0.2090(3) 0.6340(3) 0.0136(3) 0.0427(9) Uani 1 1 d .
C7 C 0.2585(3) 0.7775(3) 0.0623(3) 0.0474(9) Uani 1 1 d .
H7A H 0.2456 0.8096 -0.0030 0.057 Uiso 1 1 calc R
H7B H 0.2046 0.7961 0.1023 0.057 Uiso 1 1 calc R
C8 C 0.4445(3) 0.8820(3) 0.2655(3) 0.0353(8) Uani 1 1 d .
C9 C 0.6006(3) 0.9401(3) 0.3231(2) 0.0310(7) Uani 1 1 d .
C10 C 0.6319(3) 0.9309(3) 0.2154(2) 0.0307(7) Uani 1 1 d .
C11 C 0.7525(3) 0.9657(3) 0.2046(3) 0.0368(8) Uani 1 1 d .
H11 H 0.8344 1.0027 0.2716 0.044 Uiso 1 1 calc R
C12 C 0.7497(3) 0.9446(3) 0.0922(3) 0.0423(9) Uani 1 1 d .
C13 C 0.6293(4) 0.8911(3) -0.0081(3) 0.0509(10) Uani 1 1 d .
H13 H 0.6302 0.8800 -0.0826 0.061 Uiso 1 1 calc R
C14 C 0.5070(3) 0.8536(3) 0.0021(3) 0.0465(9) Uani 1 1 d .
H14 H 0.4250 0.8164 -0.0648 0.056 Uiso 1 1 calc R
C15 C 0.5108(3) 0.8731(3) 0.1130(3) 0.0363(8) Uani 1 1 d .
C16 C 0.6628(3) 1.0746(3) 0.4175(2) 0.0331(8) Uani 1 1 d .
H16 H 0.6075 1.0688 0.4628 0.040 Uiso 1 1 calc R
C17 C 0.6604(3) 1.1805(3) 0.3685(3) 0.0382(8) Uani 1 1 d .
C18 C 0.7421(3) 1.3166(3) 0.4502(3) 0.0379(8) Uani 1 1 d .
C19 C 0.7731(3) 1.4134(3) 0.4033(3) 0.0493(9) Uani 1 1 d .
H19 H 0.7391 1.3921 0.3212 0.059 Uiso 1 1 calc R
C20 C 0.8523(4) 1.5390(3) 0.4746(4) 0.0561(10) Uani 1 1 d .
H20 H 0.8734 1.6027 0.4418 0.067 Uiso 1 1 calc R
C21 C 0.9001(3) 1.5701(3) 0.5953(3) 0.0490(9) Uani 1 1 d .
C22 C 0.8685(3) 1.4777(3) 0.6445(3) 0.0492(9) Uani 1 1 d .
H22 H 0.9002 1.5003 0.7266 0.059 Uiso 1 1 calc R
C23 C 0.7896(3) 1.3512(3) 0.5723(3) 0.0439(9) Uani 1 1 d .
H23 H 0.7680 1.2882 0.6058 0.053 Uiso 1 1 calc R
C24 C 0.8014(3) 1.0928(3) 0.5023(3) 0.0414(8) Uani 1 1 d .
H24A H 0.8740 1.1573 0.4943 0.050 Uiso 1 1 calc R
H24B H 0.8128 1.1196 0.5841 0.050 Uiso 1 1 calc R
C25 C 0.8917(3) 0.9493(3) 0.5663(3) 0.0531(10) Uani 1 1 d .
H25A H 0.9823 1.0159 0.5966 0.080 Uiso 1 1 calc R
H25B H 0.8907 0.8671 0.5386 0.080 Uiso 1 1 calc R
H25C H 0.8607 0.9524 0.6284 0.080 Uiso 1 1 calc R
C26 C 0.6630(3) 0.8678(3) 0.4004(3) 0.0344(8) Uani 1 1 d .
C27 C 0.6632(4) 0.7531(3) 0.3189(3) 0.0403(8) Uani 1 1 d .
C28 C 0.5224(4) 0.5607(4) 0.1560(3) 0.0855(14) Uani 1 1 d .
H28A H 0.5675 0.5918 0.1087 0.128 Uiso 1 1 calc R
H28B H 0.4282 0.5056 0.1060 0.128 Uiso 1 1 calc R
H28C H 0.5629 0.5133 0.1944 0.128 Uiso 1 1 calc R
C29 C 0.5873(3) 0.8258(3) 0.4772(3) 0.0408(8) Uani 1 1 d .
H29A H 0.6067 0.9022 0.5390 0.049 Uiso 1 1 calc R
H29B H 0.4907 0.7847 0.4276 0.049 Uiso 1 1 calc R
C30 C 0.6214(3) 0.7357(4) 0.5349(3) 0.0476(9) Uani 1 1 d .
C31 C 0.6341(6) 0.6695(5) 0.7004(4) 0.1202(19) Uani 1 1 d .
H31A H 0.5857 0.5831 0.6444 0.180 Uiso 1 1 calc R
H31B H 0.6007 0.6760 0.7608 0.180 Uiso 1 1 calc R
H31C H 0.7289 0.6914 0.7364 0.180 Uiso 1 1 calc R
Cl1 Cl 0.90162(9) 0.98699(10) 0.07656(8) 0.0675(3) Uani 1 1 d .
Cl2 Cl 1.00625(11) 1.72843(9) 0.68815(10) 0.0835(4) Uani 1 1 d .
N1 N 0.4010(2) 0.8443(2) 0.1455(2) 0.0382(7) Uani 1 1 d .
N2 N 0.8023(2) 0.9683(2) 0.4681(2) 0.0372(7) Uani 1 1 d .
O1 O 0.3712(2) 0.8738(2) 0.31802(18) 0.0440(6) Uani 1 1 d .
O2 O 0.5912(2) 1.1551(2) 0.2645(2) 0.0599(7) Uani 1 1 d .
O3 O 0.7616(2) 0.7422(2) 0.31702(19) 0.0531(6) Uani 1 1 d .
O4 O 0.5351(2) 0.6680(2) 0.24476(19) 0.0505(6) Uani 1 1 d .
O5 O 0.6470(3) 0.6529(3) 0.4933(2) 0.0728(8) Uani 1 1 d .
O6 O 0.6143(3) 0.7579(2) 0.6392(2) 0.0760(8) Uani 1 1 d .

loop_
_atom_site_aniso_label
_atom_site_aniso_U_11
_atom_site_aniso_U_22
_atom_site_aniso_U_33
_atom_site_aniso_U_23
_atom_site_aniso_U_13
_atom_site_aniso_U_12
C1 0.067(3) 0.068(3) 0.045(3) 0.009(2) 0.023(2) 0.021(2)
C2 0.079(3) 0.082(4) 0.063(3) -0.008(3) 0.028(3) 0.029(3)
C3 0.069(3) 0.055(3) 0.096(4) 0.007(3) 0.022(3) 0.023(2)
C4 0.081(3) 0.071(4) 0.080(4) 0.028(3) 0.025(3) 0.021(3)
C5 0.070(3) 0.057(3) 0.053(3) 0.009(2) 0.021(2) 0.012(2)
C6 0.0307(19) 0.052(2) 0.037(2) 0.009(2) 0.0111(16) 0.0154(18)
C7 0.032(2) 0.068(3) 0.035(2) 0.0138(18) 0.0074(16) 0.0224(19)
C8 0.035(2) 0.034(2) 0.034(2) 0.0092(16) 0.0135(17) 0.0145(16)
C9 0.0287(18) 0.0345(19) 0.0278(18) 0.0087(15) 0.0114(14) 0.0137(15)
C10 0.0323(19) 0.0345(19) 0.0256(19) 0.0095(15) 0.0130(16) 0.0149(16)
C11 0.033(2) 0.042(2) 0.031(2) 0.0109(15) 0.0115(15) 0.0151(16)
C12 0.049(2) 0.045(2) 0.039(2) 0.0153(17) 0.0264(19) 0.0196(18)
C13 0.063(3) 0.059(2) 0.031(2) 0.0121(18) 0.025(2) 0.024(2)
C14 0.042(2) 0.055(2) 0.033(2) 0.0092(17) 0.0119(17) 0.0183(18)
C15 0.038(2) 0.040(2) 0.027(2) 0.0069(15) 0.0124(17) 0.0176(16)
C16 0.0292(18) 0.038(2) 0.0262(18) 0.0079(15) 0.0084(14) 0.0129(16)
C17 0.038(2) 0.045(2) 0.034(2) 0.0115(18) 0.0144(17) 0.0226(18)
C18 0.042(2) 0.037(2) 0.038(2) 0.0132(18) 0.0169(17) 0.0202(17)
C19 0.069(3) 0.047(2) 0.042(2) 0.020(2) 0.0238(19) 0.034(2)
C20 0.075(3) 0.047(3) 0.062(3) 0.033(2) 0.034(2) 0.032(2)
C21 0.053(2) 0.036(2) 0.053(3) 0.0137(19) 0.0198(19) 0.0182(18)
C22 0.059(2) 0.044(2) 0.036(2) 0.0121(19) 0.0176(19) 0.016(2)
C23 0.054(2) 0.036(2) 0.039(2) 0.0134(18) 0.0199(18) 0.0160(18)
C24 0.040(2) 0.045(2) 0.032(2) 0.0104(16) 0.0093(16) 0.0170(17)
C25 0.041(2) 0.066(3) 0.052(2) 0.025(2) 0.0136(18) 0.0260(19)
C26 0.032(2) 0.041(2) 0.0324(19) 0.0135(16) 0.0142(16) 0.0181(17)
C27 0.045(2) 0.048(2) 0.037(2) 0.0182(18) 0.0203(19) 0.026(2)
C28 0.086(3) 0.065(3) 0.073(3) -0.016(2) 0.031(2) 0.024(2)
C29 0.042(2) 0.051(2) 0.038(2) 0.0177(17) 0.0186(16) 0.0256(18)
C30 0.048(2) 0.053(3) 0.050(3) 0.022(2) 0.0257(19) 0.023(2)
C31 0.224(6) 0.132(4) 0.101(4) 0.092(4) 0.104(4) 0.121(4)
Cl1 0.0568(6) 0.0879(8) 0.0641(7) 0.0233(6) 0.0427(5) 0.0250(6)
Cl2 0.0975(8) 0.0385(6) 0.0809(8) 0.0138(5) 0.0169(6) 0.0160(6)
N1 0.0280(16) 0.0511(18) 0.0252(17) 0.0074(13) 0.0068(13) 0.0138(13)
N2 0.0328(16) 0.0472(18) 0.0339(16) 0.0159(14) 0.0111(13) 0.0218(15)
O1 0.0366(13) 0.0582(15) 0.0380(14) 0.0137(11) 0.0186(11) 0.0209(12)
O2 0.0803(18) 0.0579(16) 0.0315(15) 0.0123(12) 0.0060(13) 0.0369(14)
O3 0.0524(16) 0.0612(17) 0.0588(16) 0.0171(12) 0.0312(13) 0.0346(13)
O4 0.0469(15) 0.0474(15) 0.0465(15) 0.0026(12) 0.0185(13) 0.0182(13)
O5 0.112(2) 0.0718(19) 0.081(2) 0.0422(16) 0.0603(17) 0.0639(18)
O6 0.129(2) 0.088(2) 0.0628(19) 0.0483(16) 0.0650(18) 0.0697(18)

loop_
_atom_type_symbol
_atom_type_description
_atom_type_scat_dispersion_real
_atom_type_scat_dispersion_imag
_atom_type_scat_source
C C 0.0033 0.0016 'International Tables Vol C Tables 4.2.6.8 and 6.1.1.4'
H H 0.0000 0.0000 'International Tables Vol C Tables 4.2.6.8 and 6.1.1.4'
N N 0.0061 0.0033 'International Tables Vol C Tables 4.2.6.8 and 6.1.1.4'
O O 0.0106 0.0060 'International Tables Vol C Tables 4.2.6.8 and 6.1.1.4'
Cl Cl 0.1484 0.1585 'International Tables Vol C Tables 4.2.6.8 and 6.1.1.4'

loop_
_geom_angle_atom_site_label_1
_geom_angle_atom_site_label_2
_geom_angle_atom_site_label_3
_geom_angle
C6 C1 C2 120.4(4)
C6 C1 H1 119.8
C2 C1 H1 119.8
C3 C2 C1 120.7(4)
C3 C2 H2 119.6
C1 C2 H2 119.6
C4 C3 C2 119.3(4)
C4 C3 H3 120.3
C2 C3 H3 120.3
C3 C4 C5 120.1(4)
C3 C4 H4 120.0
C5 C4 H4 120.0
C6 C5 C4 121.2(4)
C6 C5 H5 119.4
C4 C5 H5 119.4
C5 C6 C1 118.2(4)
C5 C6 C7 120.3(3)
C1 C6 C7 121.5(4)
N1 C7 C6 112.4(3)
N1 C7 H7A 109.1
C6 C7 H7A 109.1
N1 C7 H7B 109.1
C6 C7 H7B 109.1
H7A C7 H7B 107.9
O1 C8 N1 125.1(3)
O1 C8 C9 126.3(3)
N1 C8 C9 108.6(2)
C10 C9 C16 117.5(2)
C10 C9 C8 101.6(2)
C16 C9 C8 111.0(2)
C10 C9 C26 111.0(2)
C16 C9 C26 100.8(2)
C8 C9 C26 115.6(2)
C11 C10 C15 119.3(3)
C11 C10 C9 131.5(3)
C15 C10 C9 109.2(2)
C10 C11 C12 118.5(3)
C10 C11 H11 120.7
C12 C11 H11 120.7
C13 C12 C11 121.5(3)
C13 C12 Cl1 119.2(3)
C11 C12 Cl1 119.3(3)
C12 C13 C14 120.2(3)
C12 C13 H13 119.9
C14 C13 H13 119.9
C15 C14 C13 117.8(3)
C15 C14 H14 121.1
C13 C14 H14 121.1
C14 C15 C10 122.6(3)
C14 C15 N1 128.1(3)
C10 C15 N1 109.2(3)
C17 C16 C24 117.1(2)
C17 C16 C9 115.0(2)
C24 C16 C9 104.6(2)
C17 C16 H16 106.4
C24 C16 H16 106.4
C9 C16 H16 106.4
O2 C17 C18 120.3(3)
O2 C17 C16 120.7(3)
C18 C17 C16 119.0(3)
C23 C18 C19 118.1(3)
C23 C18 C17 122.6(3)
C19 C18 C17 119.3(3)
C20 C19 C18 121.5(3)
C20 C19 H19 119.2
C18 C19 H19 119.2
C19 C20 C21 119.0(3)
C19 C20 H20 120.5
C21 C20 H20 120.5
C22 C21 C20 121.0(3)
C22 C21 Cl2 119.0(3)
C20 C21 Cl2 120.0(3)
C21 C22 C23 119.7(3)
C21 C22 H22 120.1
C23 C22 H22 120.1
C22 C23 C18 120.6(3)
C22 C23 H23 119.7
C18 C23 H23 119.7
N2 C24 C16 105.8(2)
N2 C24 H24A 110.6
C16 C24 H24A 110.6
N2 C24 H24B 110.6
C16 C24 H24B 110.6
H24A C24 H24B 108.7
N2 C25 H25A 109.5
N2 C25 H25B 109.5
H25A C25 H25B 109.5
N2 C25 H25C 109.5
H25A C25 H25C 109.5
H25B C25 H25C 109.5
N2 C26 C27 109.0(2)
N2 C26 C29 114.5(2)
C27 C26 C29 111.3(2)
N2 C26 C9 99.6(2)
C27 C26 C9 109.7(2)
C29 C26 C9 112.1(2)
O3 C27 O4 124.5(3)
O3 C27 C26 125.9(3)
O4 C27 C26 109.5(3)
O4 C28 H28A 109.5
O4 C28 H28B 109.5
H28A C28 H28B 109.5
O4 C28 H28C 109.5
H28A C28 H28C 109.5
H28B C28 H28C 109.5
C30 C29 C26 115.6(3)
C30 C29 H29A 108.4
C26 C29 H29A 108.4
C30 C29 H29B 108.4
C26 C29 H29B 108.4
H29A C29 H29B 107.4
O5 C30 O6 123.7(3)
O5 C30 C29 126.1(3)
O6 C30 C29 110.2(3)
O6 C31 H31A 109.5
O6 C31 H31B 109.5
H31A C31 H31B 109.5
O6 C31 H31C 109.5
H31A C31 H31C 109.5
H31B C31 H31C 109.5
C8 N1 C15 111.3(2)
C8 N1 C7 123.6(2)
C15 N1 C7 125.0(3)
C24 N2 C25 112.8(2)
C24 N2 C26 109.5(2)
C25 N2 C26 117.7(2)
C27 O4 C28 114.7(2)
C30 O6 C31 115.8(3)

loop_
_geom_bond_atom_site_label_1
_geom_bond_atom_site_label_2
_geom_bond_distance
C1 C6 1.375(4)
C1 C2 1.380(5)
C1 H1 0.9300
C2 C3 1.365(6)
C2 H2 0.9300
C3 C4 1.357(6)
C3 H3 0.9300
C4 C5 1.385(5)
C4 H4 0.9300
C5 C6 1.367(5)
C5 H5 0.9300
C6 C7 1.508(4)
C7 N1 1.457(3)
C7 H7A 0.9700
C7 H7B 0.9700
C8 O1 1.223(3)
C8 N1 1.359(4)
C8 C9 1.543(4)
C9 C10 1.509(4)
C9 C16 1.540(4)
C9 C26 1.593(4)
C10 C11 1.373(4)
C10 C15 1.395(4)
C11 C12 1.382(4)
C11 H11 0.9300
C12 C13 1.381(4)
C12 Cl1 1.742(3)
C13 C14 1.387(4)
C13 H13 0.9300
C14 C15 1.360(4)
C14 H14 0.9300
C15 N1 1.411(3)
C16 C17 1.514(4)
C16 C24 1.535(4)
C16 H16 0.9800
C17 O2 1.214(3)
C17 C18 1.487(4)
C18 C23 1.382(4)
C18 C19 1.387(4)
C19 C20 1.363(4)
C19 H19 0.9300
C20 C21 1.369(5)
C20 H20 0.9300
C21 C22 1.365(4)
C21 Cl2 1.734(3)
C22 C23 1.373(4)
C22 H22 0.9300
C23 H23 0.9300
C24 N2 1.454(4)
C24 H24A 0.9700
C24 H24B 0.9700
C25 N2 1.462(4)
C25 H25A 0.9600
C25 H25B 0.9600
C25 H25C 0.9600
C26 N2 1.463(3)
C26 C27 1.530(4)
C26 C29 1.547(4)
C27 O3 1.197(3)
C27 O4 1.343(4)
C28 O4 1.443(4)
C28 H28A 0.9600
C28 H28B 0.9600
C28 H28C 0.9600
C29 C30 1.501(5)
C29 H29A 0.9700
C29 H29B 0.9700
C30 O5 1.190(4)
C30 O6 1.327(4)
C31 O6 1.461(4)
C31 H31A 0.9600
C31 H31B 0.9600
C31 H31C 0.9600
